data_2205517
loop_
_publ_author_name
'Tu-Gen Xu'
'Jia-Geng Liu'
'Duan-Jun Xu'

_publ_section_title Bis(1<i>H</i>-imidazole-\k<i>N</i>^3^)bis(3-methylbenzoato-\k<i>O</i>)copper(II)
_journal_issue 4
_journal_name_full 'Acta Crystallographica Section E'
_journal_page_first m622
_journal_page_last m624
_journal_paper_doi 10.1107/S1600536805005726
_journal_volume 61
_journal_year 2005
_chemical_formula_iupac '[Cu (C8 H7 O2)2 (C3 H4 N2)2]'
_chemical_formula_moiety 'C22 H22 Cu N4 O4'
_chemical_formula_sum 'C22 H22 Cu N4 O4'
_chemical_formula_weight 469.98
_chemical_name_systematic
;
Bis(1H-imidazole-\kN^3^)bis(3-methylbenzoato-\kO)copper(II)
;
_space_group_IT_number 14
_symmetry_cell_setting monoclinic
_symmetry_space_group_name_Hall '-P 2yn'
_symmetry_space_group_name_H-M 'P 1 21/n 1'
_atom_sites_solution_hydrogens geom
_atom_sites_solution_primary direct
_atom_sites_solution_secondary difmap
_audit_creation_method SHELXL-97
_cell_angle_alpha 90.00
_cell_angle_beta 100.466(2)
_cell_angle_gamma 90.00
_cell_formula_units_Z 2
_cell_length_a 8.8630(16)
_cell_length_b 10.3923(15)
_cell_length_c 12.1022(16)
_cell_measurement_reflns_used 4226
_cell_measurement_temperature 295(2)
_cell_measurement_theta_max 24.0
_cell_measurement_theta_min 2.6
_cell_volume 1096.2(3)
_computing_cell_refinement PROCESS-AUTO
_computing_data_collection 'PROCESS-AUTO (Rigaku, 1998)'
_computing_data_reduction 'CrystalStructure (Rigaku/MSC, 2002)'
_computing_molecular_graphics 'ORTEP-3 for Windows (Farrugia, 1997) and XP (Siemens, 1994)'
_computing_publication_material 'WinGX (Farrugia, 1999)'
_computing_structure_refinement 'SHELXL97 (Sheldrick, 1997)'
_computing_structure_solution 'SIR92 (Altomare et al., 1993)'
_diffrn_ambient_temperature 295(2)
_diffrn_detector_area_resol_mean 10.00
_diffrn_measured_fraction_theta_full 0.98
_diffrn_measured_fraction_theta_max 0.98
_diffrn_measurement_device_type 'Rigaku R-AXIS RAPID'
_diffrn_measurement_method \w
_diffrn_radiation_monochromator graphite
_diffrn_radiation_source 'fine-focus sealed tube'
_diffrn_radiation_type MoK\a
_diffrn_radiation_wavelength 0.71073
_diffrn_reflns_av_R_equivalents 0.0327
_diffrn_reflns_av_sigmaI/netI 0.0244
_diffrn_reflns_limit_h_max 10
_diffrn_reflns_limit_h_min -10
_diffrn_reflns_limit_k_max 11
_diffrn_reflns_limit_k_min -12
_diffrn_reflns_limit_l_max 14
_diffrn_reflns_limit_l_min -14
_diffrn_reflns_number 5025
_diffrn_reflns_theta_full 25.0
_diffrn_reflns_theta_max 25.00
_diffrn_reflns_theta_min 2.60
_diffrn_standards_decay_% 0
_diffrn_standards_interval_count 0
_diffrn_standards_interval_time 0
_diffrn_standards_number 0
_exptl_absorpt_coefficient_mu 1.032
_exptl_absorpt_correction_T_max 0.868
_exptl_absorpt_correction_T_min 0.630
_exptl_absorpt_correction_type multi-scan
_exptl_absorpt_process_details '(ABSCOR; Higashi, 1995)'
_exptl_crystal_colour blue
_exptl_crystal_density_diffrn 1.424
_exptl_crystal_density_method 'not measured'
_exptl_crystal_description plate
_exptl_crystal_F_000 486
_exptl_crystal_size_max 0.45
_exptl_crystal_size_mid 0.43
_exptl_crystal_size_min 0.13
_refine_diff_density_max 0.25
_refine_diff_density_min -0.42
_refine_ls_extinction_method none
_refine_ls_goodness_of_fit_ref 1.080
_refine_ls_hydrogen_treatment constr
_refine_ls_matrix_type full
_refine_ls_number_parameters 143
_refine_ls_number_reflns 1900
_refine_ls_number_restraints 0
_refine_ls_restrained_S_all 1.080
_refine_ls_R_factor_all 0.049
_refine_ls_R_factor_gt 0.039
_refine_ls_shift/su_max 0.001
_refine_ls_shift/su_mean 0.000
_refine_ls_structure_factor_coef Fsqd
_refine_ls_weighting_details 'calc w = 1/[\s^2^(Fo^2^)+(0.0513P)^2^+0.5969P] where P = (Fo^2^+2Fc^2^)/3'
_refine_ls_weighting_scheme calc
_refine_ls_wR_factor_gt 0.098
_refine_ls_wR_factor_ref 0.103
_reflns_number_gt 1560
_reflns_number_total 1900
_reflns_threshold_expression I>2\s(I)
_cod_data_source_file is6053.cif
_cod_data_source_block I
_cod_original_sg_symbol_H-M 'P 21/n'
_cod_database_code 2205517
_cod_database_fobs_code 2205517

loop_
_symmetry_equiv_pos_as_xyz
'x, y, z'
'-x+1/2, y+1/2, -z+1/2'
'-x, -y, -z'
'x-1/2, -y-1/2, z-1/2'

loop_
_atom_site_label
_atom_site_fract_x
_atom_site_fract_y
_atom_site_fract_z
_atom_site_U_iso_or_equiv
_atom_site_adp_type
_atom_site_calc_flag
_atom_site_refinement_flags
_atom_site_occupancy
_atom_site_type_symbol
Cu 0.5000 0.5000 0.5000 0.03930(19) Uani d S 1 Cu
O1 0.4048(2) 0.36856(18) 0.57848(15) 0.0476(5) Uani d . 1 O
O2 0.4427(2) 0.2381(2) 0.44130(17) 0.0552(6) Uani d . 1 O
N1 0.1326(3) 0.5985(3) 0.2544(2) 0.0599(7) Uani d . 1 N
H1 0.0946 0.6388 0.1935 0.072 Uiso calc R 1 H
N3 0.2995(3) 0.5313(2) 0.3986(2) 0.0467(6) Uani d . 1 N
C1 0.3882(3) 0.2609(3) 0.5275(2) 0.0435(7) Uani d . 1 C
C2 0.2962(3) 0.1613(3) 0.5756(2) 0.0420(7) Uani d . 1 C
C3 0.2808(3) 0.0373(3) 0.5329(2) 0.0463(7) Uani d . 1 C
H3 0.3313 0.0148 0.4748 0.056 Uiso calc R 1 H
C4 0.1919(3) -0.0540(3) 0.5746(3) 0.0508(8) Uani d . 1 C
C5 0.1205(4) -0.0184(3) 0.6624(3) 0.0575(8) Uani d . 1 C
H5 0.0601 -0.0783 0.6914 0.069 Uiso calc R 1 H
C6 0.1363(4) 0.1026(3) 0.7081(3) 0.0601(9) Uani d . 1 C
H6 0.0882 0.1236 0.7679 0.072 Uiso calc R 1 H
C7 0.2236(3) 0.1932(3) 0.6651(2) 0.0500(7) Uani d . 1 C
H7 0.2341 0.2755 0.6956 0.060 Uiso calc R 1 H
C8 0.1725(4) -0.1878(3) 0.5262(3) 0.0698(10) Uani d . 1 C
H8A 0.1593 -0.1832 0.4458 0.105 Uiso calc R 1 H
H8B 0.0839 -0.2273 0.5471 0.105 Uiso calc R 1 H
H8C 0.2620 -0.2380 0.5548 0.105 Uiso calc R 1 H
C9 0.2778(4) 0.6035(3) 0.3074(2) 0.0527(8) Uani d . 1 C
H9 0.3541 0.6517 0.2833 0.063 Uiso calc R 1 H
C10 0.1577(4) 0.4794(3) 0.4017(3) 0.0635(9) Uani d . 1 C
H10 0.1357 0.4245 0.4574 0.076 Uiso calc R 1 H
C11 0.0554(4) 0.5196(4) 0.3125(3) 0.0677(10) Uani d . 1 C
H11 -0.0478 0.4974 0.2945 0.081 Uiso calc R 1 H

loop_
_atom_site_aniso_label
_atom_site_aniso_U_11
_atom_site_aniso_U_22
_atom_site_aniso_U_33
_atom_site_aniso_U_12
_atom_site_aniso_U_13
_atom_site_aniso_U_23
Cu 0.0441(3) 0.0363(3) 0.0353(3) -0.0047(2) 0.00156(19) -0.0001(2)
O1 0.0586(13) 0.0409(11) 0.0412(10) -0.0097(10) 0.0033(9) 0.0006(9)
O2 0.0605(13) 0.0562(13) 0.0509(12) -0.0111(11) 0.0154(11) -0.0040(10)
N1 0.0590(17) 0.0678(18) 0.0465(14) 0.0128(15) -0.0072(13) 0.0023(14)
N3 0.0462(14) 0.0463(14) 0.0447(14) 0.0000(11) 0.0010(11) 0.0019(11)
C1 0.0397(15) 0.0426(16) 0.0440(16) -0.0006(13) -0.0038(13) 0.0061(13)
C2 0.0402(15) 0.0413(16) 0.0409(14) -0.0021(12) -0.0020(12) 0.0063(12)
C3 0.0501(17) 0.0456(16) 0.0412(15) -0.0025(13) 0.0031(13) 0.0008(13)
C4 0.0461(17) 0.0403(15) 0.0600(19) -0.0049(14) -0.0063(15) 0.0059(15)
C5 0.0505(18) 0.053(2) 0.069(2) -0.0060(15) 0.0114(16) 0.0150(16)
C6 0.062(2) 0.063(2) 0.0589(19) 0.0017(17) 0.0197(16) 0.0095(17)
C7 0.0535(18) 0.0458(17) 0.0497(17) 0.0014(14) 0.0065(14) 0.0059(14)
C8 0.070(2) 0.0493(19) 0.085(3) -0.0108(17) -0.001(2) -0.0042(18)
C9 0.0537(19) 0.0591(19) 0.0432(16) 0.0047(16) 0.0037(14) 0.0046(15)
C10 0.0478(18) 0.063(2) 0.076(2) -0.0099(16) -0.0001(17) 0.0160(18)
C11 0.0498(19) 0.070(2) 0.078(2) -0.0060(17) -0.0045(18) 0.0070(19)

loop_
_atom_type_symbol
_atom_type_description
_atom_type_scat_dispersion_real
_atom_type_scat_dispersion_imag
_atom_type_scat_source
C C 0.0033 0.0000 'International Tables Vol C Tables 4.2.6.8 and 6.1.1.4'
H H 0.0000 0.0000 'International Tables Vol C Tables 4.2.6.8 and 6.1.1.4'
N N 0.0061 0.0000 'International Tables Vol C Tables 4.2.6.8 and 6.1.1.4'
O O 0.0106 0.0000 'International Tables Vol C Tables 4.2.6.8 and 6.1.1.4'
Cu Cu 0.3201 0.0000 'International Tables Vol C Tables 4.2.6.8 and 6.1.1.4'

loop_
_geom_angle_atom_site_label_1
_geom_angle_atom_site_label_2
_geom_angle_atom_site_label_3
_geom_angle_site_symmetry_1
_geom_angle_site_symmetry_3
_geom_angle
_geom_angle_publ_flag
O1 Cu O2 . . 51.20(7) y
O1 Cu N3 . . 89.88(9) y
O2 Cu N3 . . 84.45(8) y
O1 Cu O1 3_666 . 180.00(8) ?
O1 Cu N3 3_666 . 90.12(9) ?
O1 Cu N3 3_666 3_666 89.88(9) ?
O1 Cu N3 . 3_666 90.12(9) ?
N3 Cu N3 . 3_666 180.0 ?
C1 O1 Cu . . 113.79(17) ?
C9 N1 C11 . . 108.1(3) ?
C9 N1 H1 . . 126.0 ?
C11 N1 H1 . . 126.0 ?
C9 N3 C10 . . 104.5(3) ?
C9 N3 Cu . . 125.9(2) ?
C10 N3 Cu . . 129.5(2) ?
O2 C1 O1 . . 122.9(3) ?
O2 C1 C2 . . 120.9(3) ?
O1 C1 C2 . . 116.2(3) ?
C3 C2 C7 . . 118.8(3) ?
C3 C2 C1 . . 121.4(3) ?
C7 C2 C1 . . 119.8(3) ?
C4 C3 C2 . . 121.7(3) ?
C4 C3 H3 . . 119.2 ?
C2 C3 H3 . . 119.2 ?
C5 C4 C3 . . 117.8(3) ?
C5 C4 C8 . . 120.7(3) ?
C3 C4 C8 . . 121.5(3) ?
C6 C5 C4 . . 121.9(3) ?
C6 C5 H5 . . 119.0 ?
C4 C5 H5 . . 119.0 ?
C5 C6 C7 . . 119.8(3) ?
C5 C6 H6 . . 120.1 ?
C7 C6 H6 . . 120.1 ?
C6 C7 C2 . . 120.0(3) ?
C6 C7 H7 . . 120.0 ?
C2 C7 H7 . . 120.0 ?
C4 C8 H8A . . 109.5 ?
C4 C8 H8B . . 109.5 ?
H8A C8 H8B . . 109.5 ?
C4 C8 H8C . . 109.5 ?
H8A C8 H8C . . 109.5 ?
H8B C8 H8C . . 109.5 ?
N3 C9 N1 . . 111.3(3) ?
N3 C9 H9 . . 124.4 ?
N1 C9 H9 . . 124.4 ?
C11 C10 N3 . . 110.0(3) ?
C11 C10 H10 . . 125.0 ?
N3 C10 H10 . . 125.0 ?
C10 C11 N1 . . 106.1(3) ?
C10 C11 H11 . . 127.0 ?
N1 C11 H11 . . 127.0 ?

loop_
_geom_bond_atom_site_label_1
_geom_bond_atom_site_label_2
_geom_bond_site_symmetry_2
_geom_bond_distance
_geom_bond_publ_flag
Cu O1 . 1.9417(18) y
Cu O2 . 2.835(2) y
Cu N3 . 1.994(2) y
Cu O1 3_666 1.9417(18) ?
Cu N3 3_666 1.994(2) ?
O1 C1 . 1.273(3) ?
O2 C1 . 1.250(3) ?
N1 C9 . 1.331(4) ?
N1 C11 . 1.345(4) ?
N1 H1 . 0.8600 ?
N3 C9 . 1.320(4) ?
N3 C10 . 1.375(4) ?
C1 C2 . 1.500(4) ?
C2 C3 . 1.386(4) ?
C2 C7 . 1.396(4) ?
C3 C4 . 1.386(4) ?
C3 H3 . 0.9300 ?
C4 C5 . 1.383(5) ?
C4 C8 . 1.506(4) ?
C5 C6 . 1.371(5) ?
C5 H5 . 0.9300 ?
C6 C7 . 1.380(4) ?
C6 H6 . 0.9300 ?
C7 H7 . 0.9300 ?
C8 H8A . 0.9600 ?
C8 H8B . 0.9600 ?
C8 H8C . 0.9600 ?
C9 H9 . 0.9300 ?
C10 C11 . 1.344(5) ?
C10 H10 . 0.9300 ?
C11 H11 . 0.9300 ?

loop_
_geom_hbond_atom_site_label_D
_geom_hbond_atom_site_label_H
_geom_hbond_atom_site_label_A
_geom_hbond_site_symmetry_A
_geom_hbond_distance_DH
_geom_hbond_distance_HA
_geom_hbond_distance_DA
_geom_hbond_angle_DHA
_geom_hbond_publ_flag
N1 H1 O2 2_555 0.86 1.91 2.754(3) 167 y
